data_7121099
loop_
_publ_author_name
'Nolla-Saltiel, Roberto'
'Geer, Ana M.'
'Lewis, William'
'Blake, Alexander J.'
'Kays, Deborah L.'

_publ_section_title
;
 Dehydrogenation of dimethylamine-borane mediated by Group 1 pincer
 complexes.
;
_journal_issue 15
_journal_name_full 'Chemical communications (Cambridge, England)'
_journal_page_first 1825
_journal_page_last 1828
_journal_paper_doi 10.1039/c7cc08385h
_journal_volume 54
_journal_year 2018
_chemical_formula_moiety 'C84 H76 K2 N6'
_chemical_formula_sum 'C84 H76 K2 N6'
_chemical_formula_weight 1247.70
_space_group_crystal_system triclinic
_space_group_IT_number 2
_space_group_name_Hall '-P 1'
_space_group_name_H-M_alt 'P -1'
_symmetry_space_group_name_Hall '-P 1'
_symmetry_space_group_name_H-M 'P -1'
_atom_sites_solution_hydrogens geom
_atom_sites_solution_primary direct
_atom_sites_solution_secondary difmap
_audit_creation_date 2017-09-21
_audit_creation_method
;
Olex2 1.2
(compiled 2017.08.10 svn.r3458 for OlexSys, GUI svn.r5381)
;
_audit_update_record
;
2017-10-25 deposited with the CCDC.
2018-01-04 downloaded from the CCDC.
;
_cell_angle_alpha 80.79(2)
_cell_angle_beta 85.14(2)
_cell_angle_gamma 78.098(18)
_cell_formula_units_Z 1
_cell_length_a 11.670(3)
_cell_length_b 11.773(2)
_cell_length_c 12.928(4)
_cell_measurement_reflns_used 1241
_cell_measurement_temperature 120(2)
_cell_measurement_theta_max 73.1180
_cell_measurement_theta_min 4.8520
_cell_volume 1713.1(8)
_computing_cell_refinement 'CrysAlisPro 1.171.38.43 (Rigaku OD, 2015)'
_computing_data_collection 'CrysAlisPro 1.171.38.43 (Rigaku OD, 2015)'
_computing_data_reduction 'CrysAlisPro 1.171.38.43 (Rigaku OD, 2015)'
_computing_molecular_graphics 'Olex2 (Dolomanov et al., 2009)'
_computing_publication_material 'Olex2 (Dolomanov et al., 2009)'
_computing_structure_refinement 'ShelXL (Sheldrick, 2015)'
_computing_structure_solution 'SIR2004 (Burla et al., 2007)'
_diffrn_ambient_environment N~2~
_diffrn_ambient_temperature 120(2)
_diffrn_crystal_treatment 'flash frozen in gaseous N2'
_diffrn_detector 'CCD area detector'
_diffrn_detector_area_resol_mean 10.3613
_diffrn_detector_type 'Agilent Diffraction Atlas detector'
_diffrn_measured_fraction_theta_full 0.983
_diffrn_measured_fraction_theta_max 0.983
_diffrn_measurement_details
;
List of Runs (angles in degrees, time in seconds):

  # Type    Start    End  Width  t~exp~   \w     \q     \k     \f   Frames
#--------------------------------------------------------------------------
  1  \w    -93.00 -55.00   1.00   10.00    --  -38.50 125.00   0.00   38
  2  \w    -49.00 -10.00   1.00   10.00    --  -38.50  38.00 150.00   39
  3  \w   -103.00 -24.00   1.00   10.00    --  -38.50 -38.00   0.00   79
  4  \w   -109.00 -15.00   1.00   10.00    --  -38.50 -57.00 150.00   94
  5  \w    -64.00  32.00   1.00   10.00    --  -38.50  57.00 -60.00   96
  6  \w     39.00  67.00   1.00   10.00    --   42.13-125.00   0.00   28
  7  \w     48.00  97.00   1.00   40.00    --  108.63 -45.00 150.00   49
  8  \w     47.00 109.00   1.00   40.00    --  108.63 -95.00   0.00   62
  9  \w     35.00 110.00   1.00   40.00    --  108.63 -95.00  90.00   75
 10  \w     50.00  84.00   1.00   40.00    --  108.63 -30.00  30.00   34
 11  \w     38.00  97.00   1.00   40.00    --  108.63-140.00 -44.00   59
 12  \w     92.00 178.00   1.00   40.00    --  108.63  30.00 -60.00   86
 13  \w     28.00 110.00   1.00   40.00    --  108.63 -95.00-180.00   82
 14  \w     93.00 122.00   1.00   40.00    --  108.63-125.00 -60.00   29
 15  \w     42.00  91.00   1.00   40.00    --  108.63 -30.00 -30.00   49
 16  \w     63.00  92.00   1.00   40.00    --  108.63 -45.00  60.00   29
 17  \w     41.00  88.00   1.00   40.00    --  108.63 -45.00 -30.00   47
 18  \w     49.00  82.00   1.00   40.00    --  108.63 -30.00-120.00   33
 19  \w     50.00  91.00   1.00   40.00    --  108.63 -30.00 -90.00   41
 20  \w     33.00  91.00   1.00   40.00    --  108.63 -95.00 -60.00   58
 21  \w     64.00 178.00   1.00   40.00    --  108.63  15.00-120.00  114
;
_diffrn_measurement_device '\k-geometry diffractometer'
_diffrn_measurement_device_type 'SuperNova-Duo, Atlas'
_diffrn_measurement_method '\w scans'
_diffrn_measurement_specimen_support 'MiTeGen micromount'
_diffrn_orient_matrix_type 'CrysAlisPro convention (1999,Acta A55,543-557)'
_diffrn_orient_matrix_UB_11 0.0272983000
_diffrn_orient_matrix_UB_12 -0.0416700000
_diffrn_orient_matrix_UB_13 0.1161111000
_diffrn_orient_matrix_UB_21 0.1260654000
_diffrn_orient_matrix_UB_22 -0.0563510000
_diffrn_orient_matrix_UB_23 -0.0336179000
_diffrn_orient_matrix_UB_31 0.0403263000
_diffrn_orient_matrix_UB_32 0.1156202000
_diffrn_orient_matrix_UB_33 0.0046813000
_diffrn_radiation_collimation 'focusing mirrors'
_diffrn_radiation_monochromator mirror
_diffrn_radiation_probe x-ray
_diffrn_radiation_type CuK\a
_diffrn_radiation_wavelength 1.54184
_diffrn_radiation_wavelength_determination fundamental
_diffrn_reflns_av_R_equivalents 0.1123
_diffrn_reflns_av_unetI/netI 0.1518
_diffrn_reflns_Laue_measured_fraction_full 0.983
_diffrn_reflns_Laue_measured_fraction_max 0.983
_diffrn_reflns_limit_h_max 13
_diffrn_reflns_limit_h_min -11
_diffrn_reflns_limit_k_max 14
_diffrn_reflns_limit_k_min -10
_diffrn_reflns_limit_l_max 15
_diffrn_reflns_limit_l_min -14
_diffrn_reflns_number 10407
_diffrn_reflns_point_group_measured_fraction_full 0.983
_diffrn_reflns_point_group_measured_fraction_max 0.983
_diffrn_reflns_theta_full 66.591
_diffrn_reflns_theta_max 66.591
_diffrn_reflns_theta_min 3.877
_diffrn_source 'microfocus sealed tube'
_diffrn_source_current 0.8
_diffrn_source_power 0.04
_diffrn_source_target Cu
_diffrn_source_type 'Agilent Diffraction microfocus tube'
_diffrn_source_voltage 50
_exptl_absorpt_coefficient_mu 1.602
_exptl_absorpt_correction_T_max 0.918
_exptl_absorpt_correction_T_min 0.650
_exptl_absorpt_correction_type gaussian
_exptl_absorpt_process_details
;
CrysAlisPro 1.171.38.43 (Rigaku Oxford Diffraction, 2015)
Numerical absorption correction based on gaussian integration over
            a multifaceted crystal model
Empirical absorption correction using spherical harmonics,
 implemented in SCALE3 ABSPACK scaling algorithm.
;
_exptl_crystal_colour 'clear orange'
_exptl_crystal_colour_lustre clear
_exptl_crystal_colour_primary orange
_exptl_crystal_density_diffrn 1.209
_exptl_crystal_description prism
_exptl_crystal_F_000 660
_exptl_crystal_size_max 0.432
_exptl_crystal_size_mid 0.098
_exptl_crystal_size_min 0.054
_refine_diff_density_max 0.715
_refine_diff_density_min -0.703
_refine_diff_density_rms 0.097
_refine_ls_extinction_method none
_refine_ls_goodness_of_fit_ref 1.042
_refine_ls_hydrogen_treatment constr
_refine_ls_matrix_type full
_refine_ls_number_parameters 421
_refine_ls_number_reflns 5952
_refine_ls_number_restraints 0
_refine_ls_restrained_S_all 1.042
_refine_ls_R_factor_all 0.2312
_refine_ls_R_factor_gt 0.1335
_refine_ls_shift/su_max 0.000
_refine_ls_shift/su_mean 0.000
_refine_ls_structure_factor_coef Fsqd
_refine_ls_weighting_details 'w=1/[\s^2^(Fo^2^)+(0.1246P)^2^+9.4346P] where P=(Fo^2^+2Fc^2^)/3'
_refine_ls_weighting_scheme calc
_refine_ls_wR_factor_gt 0.3116
_refine_ls_wR_factor_ref 0.3859
_reflns_Friedel_coverage 0.000
_reflns_number_gt 2745
_reflns_number_total 5952
_reflns_threshold_expression 'I > 2\s(I)'
_cod_data_source_file c7cc08385h2.cif
_cod_data_source_block krnalg
_cod_depositor_comments 'Adding full bibliography for 7121096--7121101.cif.'
_cod_database_code 7121099
_nottingham_internal_coll_name KRNALG
_nottingham_internal_coll_number 16090
_nottingham_internal_coll_client RN/DLK
_nottingham_internal_coll_type custom
_nottingham_internal_coll_frame_method 'ofand \w scans'
_nottingham_internal_coll_frame_time 'degrees,, 10.00, 40.00'
_nottingham_internal_coll_frame_width 'in, 1.00'
_nottingham_internal_coll_user pcxrn3
_nottingham_internal_coll_date 12/05/2016
_nottingham_internal_coll_location NOTTS
_nottingham_internal_coll_instrument 'SN, XDA 017/09'
_nottingham_internal_process_date 13/05/2016
_nottingham_internal_process_user pcxrn3
_nottingham_internal_solution_date 13/05/2016
_nottingham_internal_solution_user pcxrn3
_nottingham_internal_refinement_date 07/09/2017
_nottingham_internal_refinement_user pcxrn3
_nottingham_internal_self_archive_date 07/09/2017
_nottingham_internal_self_validation_date 07/09/2017
_nottingham_internal_self_validation_user pcxrn3
_shelx_shelxl_version_number 2016/6
_chemical_oxdiff_formula 'C42 H38 K N3'
_chemical_oxdiff_usercomment 'KRNALG #16090 SN-958 IN FOMBLIN FILM ON A MICROMOUNT FOR RN/DLK'
_shelx_space_group_comment
;
The symmetry employed for this shelxl refinement is uniquely defined
by the following loop, which should always be used as a source of
symmetry information in preference to the above space-group names.
They are only intended as comments.
;
_reflns_odcompleteness_completeness 98.20
_reflns_odcompleteness_iscentric 1
_reflns_odcompleteness_theta 67.13
_olex2_refinement_description
;
1. Fixed Uiso
 At 1.2 times of:
  All C(H) groups
 At 1.5 times of:
  All C(H,H,H) groups
2.a Aromatic/amide H refined with riding coordinates:
 C3(H3), C5(H5), C11(H11), C13(H13), C14(H14), C15(H15), C17(H17), C18(H18),
 C19(H19), C20(H20), C24(H24), C26(H26), C32(H32), C34(H34), C35(H35), C36(H36),
  C38(H38), C39(H39), C40(H40), C41(H41)
2.b Idealised Me refined as rotating group:
 C8(H8A,H8B,H8C), C9(H9A,H9B,H9C), C10(H10A,H10B,H10C), C29(H29A,H29B,H29C),
 C30(H30A,H30B,H30C), C31(H31A,H31B,H31C)
;
_olex2_exptl_crystal_mounting_method "'in fomblin film on a micromount"
_olex2_submission_special_instructions 'No special instructions were received'
_oxdiff_exptl_absorpt_empirical_details
;
Empirical correction (ABSPACK) includes:
- Absorption correction using spherical harmonics
- Frame scaling
;
_oxdiff_exptl_absorpt_empirical_full_max 2.858
_oxdiff_exptl_absorpt_empirical_full_min 0.411

loop_
_space_group_symop_operation_xyz
'x, y, z'
'-x, -y, -z'

loop_
_atom_site_label
_atom_site_type_symbol
_atom_site_fract_x
_atom_site_fract_y
_atom_site_fract_z
_atom_site_U_iso_or_equiv
_atom_site_adp_type
_atom_site_occupancy
_atom_site_site_symmetry_order
_atom_site_calc_flag
_atom_site_refinement_flags_posn
K1 K 0.86139(18) 0.64850(17) 0.60349(18) 0.0515(6) Uani 1 1 d .
N1 N 0.9566(6) 0.6664(6) 0.4069(6) 0.0467(18) Uani 1 1 d .
N2 N 0.6970(6) 0.7719(6) 0.4662(7) 0.0475(19) Uani 1 1 d .
N3 N 1.0908(7) 0.6754(6) 0.6053(7) 0.053(2) Uani 1 1 d .
C1 C 0.9000(8) 0.6832(6) 0.3139(8) 0.042(2) Uani 1 1 d .
C2 C 0.7794(7) 0.7268(7) 0.2929(8) 0.044(2) Uani 1 1 d .
C3 C 0.7489(9) 0.7431(8) 0.1871(8) 0.053(2) Uani 1 1 d .
H3 H 0.668656 0.772548 0.173387 0.064 Uiso 1 1 calc R
C4 C 0.8245(8) 0.7201(7) 0.1027(8) 0.045(2) Uani 1 1 d .
C5 C 0.9436(8) 0.6738(7) 0.1249(8) 0.049(2) Uani 1 1 d .
H5 H 0.999968 0.655873 0.069466 0.059 Uiso 1 1 calc R
C6 C 0.9771(8) 0.6551(7) 0.2252(8) 0.046(2) Uani 1 1 d .
C7 C 0.7903(9) 0.7585(8) -0.0122(8) 0.052(2) Uani 1 1 d .
C8 C 0.8529(9) 0.6728(9) -0.0860(9) 0.061(3) Uani 1 1 d .
H8A H 0.837407 0.594267 -0.059987 0.092 Uiso 1 1 calc GR
H8B H 0.937552 0.670498 -0.088601 0.092 Uiso 1 1 calc GR
H8C H 0.823948 0.698897 -0.156525 0.092 Uiso 1 1 calc GR
C9 C 0.8227(10) 0.8795(9) -0.0487(9) 0.065(3) Uani 1 1 d .
H9A H 0.903781 0.876469 -0.032010 0.097 Uiso 1 1 calc GR
H9B H 0.769841 0.938510 -0.012541 0.097 Uiso 1 1 calc GR
H9C H 0.815258 0.900354 -0.124595 0.097 Uiso 1 1 calc GR
C10 C 0.6564(9) 0.7736(10) -0.0220(9) 0.063(3) Uani 1 1 d .
H10A H 0.614484 0.827795 0.024991 0.095 Uiso 1 1 calc GR
H10B H 0.633180 0.697287 -0.002708 0.095 Uiso 1 1 calc GR
H10C H 0.636802 0.805353 -0.094576 0.095 Uiso 1 1 calc GR
C11 C 0.6870(8) 0.7686(7) 0.3681(8) 0.046(2) Uani 1 1 d .
H11 H 0.610911 0.796541 0.342357 0.056 Uiso 1 1 calc R
C12 C 0.5937(9) 0.8172(8) 0.5244(8) 0.053(2) Uani 1 1 d .
C13 C 0.4865(9) 0.7865(9) 0.5165(9) 0.062(3) Uani 1 1 d .
H13 H 0.478960 0.737438 0.466866 0.074 Uiso 1 1 calc R
C14 C 0.3893(10) 0.8276(9) 0.5814(10) 0.074(3) Uani 1 1 d .
H14 H 0.315738 0.808800 0.572540 0.088 Uiso 1 1 calc R
C15 C 0.3977(10) 0.8939(9) 0.6570(10) 0.072(3) Uani 1 1 d .
H15 H 0.331338 0.917475 0.702032 0.086 Uiso 1 1 calc R
C16 C 0.5033(11) 0.9268(9) 0.6679(9) 0.064(3) Uani 1 1 d .
C17 C 0.5171(13) 0.9979(11) 0.7425(10) 0.081(4) Uani 1 1 d .
H17 H 0.452714 1.021525 0.789467 0.097 Uiso 1 1 calc R
C18 C 0.6194(14) 1.0335(11) 0.7492(11) 0.088(4) Uani 1 1 d .
H18 H 0.625714 1.078150 0.802762 0.106 Uiso 1 1 calc R
C19 C 0.7186(11) 1.0055(9) 0.6772(10) 0.074(3) Uani 1 1 d .
H19 H 0.787998 1.035437 0.678539 0.088 Uiso 1 1 calc R
C20 C 0.7079(10) 0.9325(8) 0.6057(9) 0.064(3) Uani 1 1 d .
H20 H 0.773229 0.909219 0.559449 0.076 Uiso 1 1 calc R
C21 C 0.6034(9) 0.8915(7) 0.5992(8) 0.052(2) Uani 1 1 d .
C22 C 1.0717(7) 0.6283(7) 0.3772(8) 0.043(2) Uani 1 1 d .
C23 C 1.0926(7) 0.6180(7) 0.2698(8) 0.044(2) Uani 1 1 d .
C24 C 1.2036(8) 0.5815(7) 0.2236(8) 0.050(2) Uani 1 1 d .
H24 H 1.212767 0.573810 0.151146 0.060 Uiso 1 1 calc R
C25 C 1.3025(8) 0.5559(7) 0.2854(9) 0.050(2) Uani 1 1 d .
C26 C 1.2829(8) 0.5661(7) 0.3912(8) 0.051(2) Uani 1 1 d .
H26 H 1.348614 0.544784 0.433863 0.061 Uiso 1 1 calc R
C27 C 1.1714(7) 0.6063(7) 0.4402(9) 0.050(2) Uani 1 1 d .
C28 C 1.4248(8) 0.5180(8) 0.2355(9) 0.054(3) Uani 1 1 d .
C29 C 1.5219(10) 0.5138(13) 0.3101(12) 0.095(5) Uani 1 1 d .
H29A H 1.516107 0.591697 0.330180 0.142 Uiso 1 1 calc GR
H29B H 1.598691 0.489887 0.274709 0.142 Uiso 1 1 calc GR
H29C H 1.512661 0.457116 0.373108 0.142 Uiso 1 1 calc GR
C30 C 1.4377(10) 0.3955(9) 0.2069(12) 0.082(4) Uani 1 1 d .
H30A H 1.424422 0.340680 0.270182 0.123 Uiso 1 1 calc GR
H30B H 1.516906 0.370745 0.176299 0.123 Uiso 1 1 calc GR
H30C H 1.379990 0.396204 0.155871 0.123 Uiso 1 1 calc GR
C31 C 1.4462(11) 0.6005(12) 0.1357(12) 0.099(5) Uani 1 1 d .
H31A H 1.384864 0.604732 0.087104 0.148 Uiso 1 1 calc GR
H31B H 1.522974 0.570997 0.102658 0.148 Uiso 1 1 calc GR
H31C H 1.444439 0.678922 0.153001 0.148 Uiso 1 1 calc GR
C32 C 1.1747(8) 0.6222(7) 0.5485(8) 0.046(2) Uani 1 1 d .
H32 H 1.246438 0.589940 0.581276 0.056 Uiso 1 1 calc R
C33 C 1.1210(8) 0.6851(8) 0.7070(8) 0.047(2) Uani 1 1 d .
C34 C 1.1682(8) 0.5925(8) 0.7772(8) 0.055(2) Uani 1 1 d .
H34 H 1.180936 0.516259 0.757755 0.066 Uiso 1 1 calc R
C35 C 1.1998(9) 0.6039(10) 0.8791(10) 0.067(3) Uani 1 1 d .
H35 H 1.230630 0.536836 0.927198 0.080 Uiso 1 1 calc R
C36 C 1.1839(9) 0.7164(9) 0.9053(9) 0.062(3) Uani 1 1 d .
H36 H 1.205378 0.727067 0.971859 0.075 Uiso 1 1 calc R
C37 C 1.1361(9) 0.8144(8) 0.8338(9) 0.058(3) Uani 1 1 d .
C38 C 1.1206(10) 0.9301(9) 0.8603(10) 0.069(3) Uani 1 1 d .
H38 H 1.140328 0.940581 0.927441 0.083 Uiso 1 1 calc R
C39 C 1.0780(11) 1.0250(9) 0.7902(11) 0.076(4) Uani 1 1 d .
H39 H 1.068377 1.100870 0.809900 0.091 Uiso 1 1 calc R
C40 C 1.0476(10) 1.0152(9) 0.6897(11) 0.068(3) Uani 1 1 d .
H40 H 1.019688 1.083359 0.641712 0.082 Uiso 1 1 calc R
C41 C 1.0592(8) 0.9046(8) 0.6618(9) 0.057(3) Uani 1 1 d .
H41 H 1.036878 0.896449 0.594813 0.069 Uiso 1 1 calc R
C42 C 1.1042(8) 0.8029(8) 0.7329(8) 0.049(2) Uani 1 1 d .

loop_
_atom_site_aniso_label
_atom_site_aniso_U_11
_atom_site_aniso_U_22
_atom_site_aniso_U_33
_atom_site_aniso_U_23
_atom_site_aniso_U_13
_atom_site_aniso_U_12
K1 0.0470(11) 0.0387(10) 0.0671(14) -0.0139(9) 0.0033(9) -0.0019(8)
N1 0.041(4) 0.036(4) 0.063(5) -0.017(3) 0.000(4) 0.001(3)
N2 0.036(4) 0.033(4) 0.069(6) -0.015(4) 0.006(4) 0.004(3)
N3 0.055(5) 0.035(4) 0.067(6) -0.017(4) -0.003(4) 0.002(3)
C1 0.043(5) 0.019(4) 0.064(6) -0.012(4) 0.001(4) 0.000(3)
C2 0.039(5) 0.026(4) 0.064(6) -0.012(4) 0.002(4) 0.007(3)
C3 0.059(6) 0.035(5) 0.068(7) -0.015(4) -0.005(5) -0.009(4)
C4 0.045(5) 0.030(4) 0.064(6) -0.018(4) 0.000(4) -0.005(4)
C5 0.055(6) 0.031(4) 0.059(6) -0.017(4) 0.006(4) 0.000(4)
C6 0.047(5) 0.032(4) 0.056(6) -0.014(4) 0.004(4) 0.000(4)
C7 0.053(6) 0.045(5) 0.060(6) -0.015(4) 0.007(5) -0.011(4)
C8 0.056(6) 0.066(6) 0.062(7) -0.021(5) -0.002(5) -0.005(5)
C9 0.080(8) 0.046(5) 0.073(8) -0.005(5) -0.022(6) -0.018(5)
C10 0.055(6) 0.073(7) 0.061(7) -0.023(6) -0.001(5) -0.002(5)
C11 0.036(5) 0.037(4) 0.061(6) -0.013(4) -0.002(4) 0.009(3)
C12 0.053(6) 0.039(5) 0.064(7) -0.017(4) -0.003(5) 0.007(4)
C13 0.055(6) 0.047(5) 0.082(8) -0.016(5) 0.011(5) -0.008(4)
C14 0.064(7) 0.054(6) 0.096(9) -0.017(6) 0.027(6) -0.002(5)
C15 0.061(7) 0.049(6) 0.095(9) -0.019(6) 0.025(6) 0.007(5)
C16 0.079(8) 0.042(5) 0.065(7) -0.018(5) 0.004(6) 0.010(5)
C17 0.096(10) 0.070(8) 0.058(7) -0.018(6) -0.012(7) 0.033(7)
C18 0.112(12) 0.065(8) 0.080(9) -0.034(7) -0.023(8) 0.025(7)
C19 0.086(9) 0.053(6) 0.081(8) -0.029(6) -0.025(7) 0.013(6)
C20 0.076(7) 0.040(5) 0.071(7) -0.015(5) -0.017(6) 0.010(5)
C21 0.069(7) 0.031(4) 0.048(6) -0.010(4) -0.004(5) 0.011(4)
C22 0.031(4) 0.023(4) 0.072(6) -0.006(4) 0.001(4) -0.001(3)
C23 0.037(5) 0.033(4) 0.060(6) -0.012(4) -0.003(4) 0.000(3)
C24 0.048(5) 0.032(4) 0.069(7) -0.017(4) 0.008(5) -0.004(4)
C25 0.037(5) 0.026(4) 0.087(8) -0.021(4) 0.005(5) -0.001(3)
C26 0.033(5) 0.040(5) 0.076(7) -0.018(5) 0.007(4) 0.003(4)
C27 0.031(5) 0.035(4) 0.078(7) -0.009(4) 0.004(4) 0.005(3)
C28 0.037(5) 0.040(5) 0.083(7) -0.018(5) 0.009(5) 0.000(4)
C29 0.044(6) 0.124(12) 0.125(12) -0.068(10) 0.008(7) -0.004(7)
C30 0.050(6) 0.051(6) 0.137(12) -0.029(7) 0.023(7) 0.009(5)
C31 0.067(8) 0.090(9) 0.114(12) 0.012(8) 0.040(8) 0.004(7)
C32 0.049(5) 0.033(4) 0.056(6) -0.014(4) -0.002(4) 0.001(4)
C33 0.035(5) 0.039(5) 0.063(6) -0.013(4) 0.002(4) 0.003(4)
C34 0.049(6) 0.046(5) 0.070(7) -0.022(5) 0.007(5) -0.004(4)
C35 0.054(6) 0.054(6) 0.089(9) -0.015(6) -0.010(6) 0.001(5)
C36 0.061(7) 0.066(7) 0.064(7) -0.021(6) -0.003(5) -0.013(5)
C37 0.060(6) 0.039(5) 0.076(7) -0.027(5) 0.009(5) -0.007(4)
C38 0.075(7) 0.052(6) 0.088(8) -0.037(6) 0.024(6) -0.020(5)
C39 0.082(8) 0.040(6) 0.098(10) -0.013(6) 0.024(7) -0.005(5)
C40 0.071(7) 0.036(5) 0.094(9) -0.013(5) 0.002(6) 0.001(5)
C41 0.051(6) 0.037(5) 0.083(8) -0.017(5) 0.004(5) -0.004(4)
C42 0.041(5) 0.041(5) 0.064(6) -0.017(4) 0.001(4) 0.001(4)

loop_
_atom_type_symbol
_atom_type_description
_atom_type_scat_dispersion_real
_atom_type_scat_dispersion_imag
_atom_type_scat_source
C C 0.0181 0.0091 'International Tables Vol C Tables 4.2.6.8 and 6.1.1.4'
H H 0.0000 0.0000 'International Tables Vol C Tables 4.2.6.8 and 6.1.1.4'
K K 0.3868 1.0657 'International Tables Vol C Tables 4.2.6.8 and 6.1.1.4'
N N 0.0311 0.0180 'International Tables Vol C Tables 4.2.6.8 and 6.1.1.4'

loop_
_exptl_crystal_face_index_h
_exptl_crystal_face_index_k
_exptl_crystal_face_index_l
_exptl_crystal_face_perp_dist
-1 -8 -2 0.0469
-4 -7 0 0.0790
7 -1 0 0.2006
-7 0 0 0.2035
0 7 2 0.0430
1 -7 -2 0.0615
0 -1 8 0.0284
0 1 -8 0.0258

loop_
_geom_angle_atom_site_label_1
_geom_angle_atom_site_label_2
_geom_angle_atom_site_label_3
_geom_angle
_geom_angle_site_symmetry_1
_geom_angle_site_symmetry_3
N1 K1 N2 69.9(2) . .
N1 K1 N3 70.5(2) . .
N1 K1 C12 92.5(2) . .
N1 K1 C20 100.2(3) . .
N1 K1 C22 89.8(2) . 2_766
N1 K1 C23 114.0(2) . 2_766
N1 K1 C24 132.9(2) . 2_766
N1 K1 C25 125.4(2) . 2_766
N1 K1 C26 101.9(2) . 2_766
N1 K1 C27 84.0(2) . 2_766
N2 K1 N3 126.7(3) . .
N2 K1 C12 22.7(2) . .
N2 K1 C20 53.0(2) . .
N2 K1 C22 119.9(2) . 2_766
N2 K1 C23 133.6(2) . 2_766
N2 K1 C24 119.3(2) . 2_766
N2 K1 C25 95.6(2) . 2_766
N2 K1 C26 84.3(2) . 2_766
N2 K1 C27 94.4(2) . 2_766
N3 K1 C12 138.1(2) . .
N3 K1 C20 102.0(3) . .
N3 K1 C22 94.1(2) . 2_766
N3 K1 C23 94.9(2) . 2_766
N3 K1 C24 113.7(2) . 2_766
N3 K1 C25 136.7(2) . 2_766
N3 K1 C26 138.3(2) . 2_766
N3 K1 C27 115.4(2) . 2_766
C20 K1 C12 42.0(2) . .
C22 K1 C12 124.8(2) 2_766 .
C22 K1 C20 163.1(3) 2_766 .
C22 K1 C23 25.3(2) 2_766 2_766
C22 K1 C24 44.1(2) 2_766 2_766
C22 K1 C25 51.3(2) 2_766 2_766
C22 K1 C26 44.2(2) 2_766 2_766
C22 K1 C27 25.8(2) 2_766 2_766
C23 K1 C12 126.8(2) 2_766 .
C23 K1 C20 145.3(3) 2_766 .
C23 K1 C24 24.1(2) 2_766 2_766
C23 K1 C25 42.3(2) 2_766 2_766
C23 K1 C26 49.3(2) 2_766 2_766
C24 K1 C12 105.9(2) 2_766 .
C24 K1 C20 122.5(3) 2_766 .
C24 K1 C25 23.9(2) 2_766 2_766
C25 K1 C12 84.6(2) 2_766 .
C25 K1 C20 112.1(3) 2_766 .
C26 K1 C12 81.6(2) 2_766 .
C26 K1 C20 119.7(3) 2_766 .
C26 K1 C24 41.9(3) 2_766 2_766
C26 K1 C25 23.6(2) 2_766 2_766
C27 K1 C12 99.8(2) 2_766 .
C27 K1 C20 141.3(3) 2_766 .
C27 K1 C23 43.9(2) 2_766 2_766
C27 K1 C24 50.7(2) 2_766 2_766
C27 K1 C25 43.5(2) 2_766 2_766
C27 K1 C26 25.1(2) 2_766 2_766
C1 N1 K1 128.0(6) . .
C22 N1 K1 126.3(6) . .
C22 N1 C1 103.4(8) . .
C11 N2 K1 131.3(5) . .
C11 N2 C12 116.9(8) . .
C12 N2 K1 108.9(6) . .
C32 N3 K1 122.6(6) . .
C32 N3 C33 115.0(8) . .
C33 N3 K1 111.9(6) . .
N1 C1 C2 130.2(8) . .
N1 C1 C6 113.8(8) . .
C2 C1 C6 116.0(9) . .
C1 C2 C11 125.9(9) . .
C3 C2 C1 117.3(8) . .
C3 C2 C11 116.4(8) . .
C4 C3 C2 126.0(9) . .
C3 C4 C5 116.2(9) . .
C3 C4 C7 123.4(8) . .
C5 C4 C7 119.8(8) . .
C6 C5 C4 120.2(9) . .
C1 C6 C23 103.3(8) . .
C5 C6 C1 124.3(9) . .
C5 C6 C23 132.0(9) . .
C4 C7 C10 111.6(8) . .
C8 C7 C4 113.2(8) . .
C8 C7 C9 109.2(9) . .
C8 C7 C10 108.1(8) . .
C9 C7 C4 107.3(8) . .
C9 C7 C10 107.3(9) . .
N2 C11 C2 127.1(8) . .
N2 C12 K1 48.4(5) . .
N2 C12 C21 117.9(9) . .
C13 C12 K1 131.2(7) . .
C13 C12 N2 122.9(9) . .
C13 C12 C21 119.1(9) . .
C21 C12 K1 87.5(6) . .
C12 C13 C14 120.3(11) . .
C15 C14 C13 121.7(12) . .
C14 C15 C16 120.0(10) . .
C15 C16 C17 122.9(11) . .
C15 C16 C21 119.9(10) . .
C17 C16 C21 117.2(12) . .
C18 C17 C16 122.2(12) . .
C17 C18 C19 121.7(12) . .
C20 C19 C18 116.7(12) . .
C19 C20 K1 125.8(7) . .
C19 C20 C21 122.4(11) . .
C21 C20 K1 88.4(5) . .
C12 C21 C16 118.9(10) . .
C20 C21 C12 121.6(9) . .
C20 C21 C16 119.5(9) . .
N1 C22 K1 112.1(5) . 2_766
N1 C22 C23 114.6(8) . .
N1 C22 C27 127.7(9) . .
C23 C22 K1 81.1(5) . 2_766
C23 C22 C27 117.6(8) . .
C27 C22 K1 80.2(5) . 2_766
C6 C23 K1 113.8(5) . 2_766
C22 C23 K1 73.6(5) . 2_766
C22 C23 C6 105.0(7) . .
C24 C23 K1 83.4(5) . 2_766
C24 C23 C6 131.4(9) . .
C24 C23 C22 123.6(9) . .
C23 C24 K1 72.5(5) . 2_766
C23 C24 C25 119.4(9) . .
C25 C24 K1 79.9(6) . 2_766
C24 C25 K1 76.3(5) . 2_766
C24 C25 C28 120.0(9) . .
C26 C25 K1 72.6(5) . 2_766
C26 C25 C24 117.5(8) . .
C26 C25 C28 122.5(9) . .
C28 C25 K1 120.8(5) . 2_766
C25 C26 K1 83.8(5) . 2_766
C25 C26 C27 124.5(9) . .
C27 C26 K1 75.1(5) . 2_766
C22 C27 K1 74.0(5) . 2_766
C22 C27 C32 128.3(8) . .
C26 C27 K1 79.8(5) . 2_766
C26 C27 C22 117.2(9) . .
C26 C27 C32 114.5(9) . .
C32 C27 K1 117.2(6) . 2_766
C25 C28 C29 112.3(9) . .
C30 C28 C25 109.7(8) . .
C30 C28 C29 107.3(9) . .
C30 C28 C31 108.0(11) . .
C31 C28 C25 111.2(8) . .
C31 C28 C29 108.2(11) . .
N3 C32 C27 127.1(9) . .
N3 C33 C42 116.4(8) . .
C34 C33 N3 123.9(8) . .
C34 C33 C42 119.7(9) . .
C33 C34 C35 123.3(9) . .
C36 C35 C34 117.7(11) . .
C35 C36 C37 120.3(11) . .
C36 C37 C38 120.4(11) . .
C36 C37 C42 121.8(8) . .
C42 C37 C38 117.8(10) . .
C39 C38 C37 120.5(12) . .
C38 C39 C40 122.4(10) . .
C41 C40 C39 118.8(11) . .
C40 C41 C42 120.4(11) . .
C37 C42 C33 117.1(9) . .
C37 C42 C41 120.0(8) . .
C41 C42 C33 122.8(9) . .

loop_
_geom_bond_atom_site_label_1
_geom_bond_atom_site_label_2
_geom_bond_distance
_geom_bond_site_symmetry_2
K1 N1 2.680(8) .
K1 N2 2.747(8) .
K1 N3 2.762(9) .
K1 C12 3.475(10) .
K1 C20 3.455(9) .
K1 C22 3.164(8) 2_766
K1 C23 3.259(9) 2_766
K1 C24 3.395(10) 2_766
K1 C25 3.441(9) 2_766
K1 C26 3.302(9) 2_766
K1 C27 3.243(9) 2_766
N1 C1 1.387(12) .
N1 C22 1.368(11) .
N2 C11 1.290(12) .
N2 C12 1.419(11) .
N3 C32 1.290(11) .
N3 C33 1.418(13) .
C1 C2 1.429(12) .
C1 C6 1.434(12) .
C2 C3 1.417(14) .
C2 C11 1.451(12) .
C3 C4 1.369(14) .
C4 C5 1.421(13) .
C4 C7 1.543(14) .
C5 C6 1.357(13) .
C6 C23 1.466(13) .
C7 C8 1.532(13) .
C7 C9 1.540(13) .
C7 C10 1.549(14) .
C12 C13 1.388(14) .
C12 C21 1.429(13) .
C13 C14 1.402(14) .
C14 C15 1.365(17) .
C15 C16 1.391(16) .
C16 C17 1.412(16) .
C16 C21 1.438(14) .
C17 C18 1.358(19) .
C18 C19 1.440(19) .
C19 C20 1.387(14) .
C20 C21 1.415(15) .
C22 C23 1.410(13) .
C22 C27 1.433(13) .
C23 C24 1.393(12) .
C24 C25 1.413(13) .
C25 C26 1.387(14) .
C25 C28 1.526(12) .
C26 C27 1.421(12) .
C27 C32 1.446(14) .
C28 C29 1.537(16) .
C28 C30 1.520(13) .
C28 C31 1.522(16) .
C33 C34 1.354(14) .
C33 C42 1.448(12) .
C34 C35 1.432(16) .
C35 C36 1.391(15) .
C36 C37 1.406(15) .
C37 C38 1.429(13) .
C37 C42 1.420(15) .
C38 C39 1.356(17) .
C39 C40 1.403(17) .
C40 C41 1.384(13) .
C41 C42 1.423(14) .

loop_
_exptl_oxdiff_crystal_face_indexfrac_h
_exptl_oxdiff_crystal_face_indexfrac_k
_exptl_oxdiff_crystal_face_indexfrac_l
_exptl_oxdiff_crystal_face_x
_exptl_oxdiff_crystal_face_y
_exptl_oxdiff_crystal_face_z
-0.9855 -8.0086 -2.0150 0.0728 0.3948 -0.9751
-3.9892 -7.0064 -0.0020 0.1828 -0.1080 -0.9710
7.0153 -1.0070 -0.0377 0.2291 0.9424 0.1663
-7.0128 0.0056 0.0346 -0.1877 -0.8855 -0.2820
-0.0137 7.0080 2.0169 -0.0582 -0.4644 0.8192
1.0155 -7.0088 -2.0218 0.0850 0.5909 -0.7789
0.0203 -1.0076 7.9773 0.9688 -0.2088 -0.0783
-0.0203 1.0076 -7.9773 -0.9688 0.2088 0.0783
